data_4081900
loop_
_publ_author_name
'de Oliveira Freitas, Luiza Baptista'
'Eisenberger, Patrick'
'Crudden, Cathleen M.'

_publ_section_title
;
 Mesoionic Carbene--Boranes
;
_journal_issue 22
_journal_name_full Organometallics
_journal_page_first 6635
_journal_paper_doi 10.1021/om400743c
_journal_volume 32
_journal_year 2013
_chemical_absolute_configuration unk
_chemical_formula_sum 'C19 H24 B N3'
_chemical_formula_weight 305.22
_chemical_name_systematic
; 
 ? 
;
_space_group_IT_number 4
_symmetry_cell_setting monoclinic
_symmetry_space_group_name_Hall 'P 2yb'
_symmetry_space_group_name_H-M 'P 1 21 1'
_atom_sites_solution_hydrogens geom
_atom_sites_solution_primary direct
_atom_sites_solution_secondary difmap
_audit_creation_method SHELXL-97
_cell_angle_alpha 90.00
_cell_angle_beta 91.9090(10)
_cell_angle_gamma 90.00
_cell_formula_units_Z 2
_cell_length_a 10.2257(10)
_cell_length_b 8.4615(8)
_cell_length_c 10.2400(10)
_cell_measurement_temperature 180(2)
_cell_volume 885.52(15)
_computing_cell_refinement 'Bruker SAINT'
_computing_data_collection 'Bruker APEX2'
_computing_data_reduction 'Bruker SAINT'
_computing_molecular_graphics 'Bruker SHELXTL'
_computing_publication_material 'Bruker SHELXTL'
_computing_structure_refinement 'SHELXL-97 (Sheldrick, 2008)'
_computing_structure_solution 'SHELXS-97 (Sheldrick, 2008)'
_diffrn_ambient_temperature 180(2)
_diffrn_measured_fraction_theta_full 0.997
_diffrn_measured_fraction_theta_max 0.997
_diffrn_measurement_device_type 'Bruker APEX-II CCD'
_diffrn_measurement_method '\f and \w scans'
_diffrn_radiation_monochromator graphite
_diffrn_radiation_source 'fine-focus sealed tube'
_diffrn_radiation_type MoK\a
_diffrn_radiation_wavelength 0.71073
_diffrn_reflns_av_R_equivalents 0.0216
_diffrn_reflns_av_sigmaI/netI 0.0308
_diffrn_reflns_limit_h_max 12
_diffrn_reflns_limit_h_min -12
_diffrn_reflns_limit_k_max 10
_diffrn_reflns_limit_k_min -10
_diffrn_reflns_limit_l_max 12
_diffrn_reflns_limit_l_min -12
_diffrn_reflns_number 7943
_diffrn_reflns_theta_full 26.00
_diffrn_reflns_theta_max 26.00
_diffrn_reflns_theta_min 1.99
_exptl_absorpt_coefficient_mu 0.068
_exptl_absorpt_correction_T_max 0.9993
_exptl_absorpt_correction_T_min 0.9980
_exptl_absorpt_correction_type multi-scan
_exptl_absorpt_process_details 'Bruker SADABS'
_exptl_crystal_colour colourless
_exptl_crystal_density_diffrn 1.145
_exptl_crystal_density_method 'not measured'
_exptl_crystal_description plate
_exptl_crystal_F_000 328
_exptl_crystal_size_max 0.03
_exptl_crystal_size_mid 0.03
_exptl_crystal_size_min 0.01
_refine_diff_density_max 0.182
_refine_diff_density_min -0.162
_refine_diff_density_rms 0.030
_refine_ls_extinction_method none
_refine_ls_goodness_of_fit_ref 1.036
_refine_ls_hydrogen_treatment mixed
_refine_ls_matrix_type full
_refine_ls_number_parameters 220
_refine_ls_number_reflns 3487
_refine_ls_number_restraints 1
_refine_ls_restrained_S_all 1.036
_refine_ls_R_factor_all 0.0456
_refine_ls_R_factor_gt 0.0377
_refine_ls_shift/su_max 0.015
_refine_ls_shift/su_mean 0.000
_refine_ls_structure_factor_coef Fsqd
_refine_ls_weighting_details 'calc w=1/[\s^2^(Fo^2^)+(0.0430P)^2^+0.1194P] where P=(Fo^2^+2Fc^2^)/3'
_refine_ls_weighting_scheme calc
_refine_ls_wR_factor_gt 0.0872
_refine_ls_wR_factor_ref 0.0925
_reflns_number_gt 3070
_reflns_number_total 3487
_reflns_threshold_expression >2sigma(I)
_cod_data_source_file om400743c_si_001.cif
_cod_data_source_block cc161
_cod_depositor_comments
;
The following automatic conversions were performed:

'_symmetry_cell_setting' value 'Monoclinic' changed to 'monoclinic'
according to /home/saulius/struct/CIF-dictionaries/cif_core.dic
dictionary named 'cif_core.dic' version 2.4.2 from 2011-04-26.

Automatic conversion script
Id: cif_fix_values 1891 2012-01-12 08:04:46Z andrius 
;
_cod_original_sg_symbol_H-M P2(1)
_cod_database_code 4081900

loop_
_symmetry_equiv_pos_as_xyz
'x, y, z'
'-x, y+1/2, -z'

loop_
_atom_site_label
_atom_site_type_symbol
_atom_site_fract_x
_atom_site_fract_y
_atom_site_fract_z
_atom_site_U_iso_or_equiv
_atom_site_adp_type
_atom_site_occupancy
_atom_site_symmetry_multiplicity
_atom_site_calc_flag
_atom_site_refinement_flags
N1 N 0.26527(13) 0.67772(17) 0.14537(14) 0.0298(3) Uani 1 1 d .
N2 N 0.35088(13) 0.56188(17) 0.12565(14) 0.0322(3) Uani 1 1 d .
N3 N 0.45700(14) 0.61051(16) 0.19124(14) 0.0300(3) Uani 1 1 d .
C3 C -0.0728(2) 0.3935(3) 0.39271(19) 0.0450(5) Uani 1 1 d .
H3A H -0.1155 0.3367 0.4590 0.054 Uiso 1 1 calc R
C2 C 0.00865(18) 0.3152(3) 0.31027(19) 0.0419(5) Uani 1 1 d .
H2B H 0.0213 0.2044 0.3189 0.050 Uiso 1 1 calc R
C1 C 0.07226(18) 0.3987(2) 0.21448(18) 0.0361(4) Uani 1 1 d .
H1A H 0.1288 0.3443 0.1580 0.043 Uiso 1 1 calc R
C6 C 0.05462(16) 0.5603(2) 0.19993(16) 0.0325(4) Uani 1 1 d .
C7 C 0.12703(17) 0.6541(2) 0.09800(18) 0.0359(4) Uani 1 1 d .
H7A H 0.0850 0.7606 0.0906 0.043 Uiso 1 1 calc R
C9 C 0.31217(16) 0.8015(2) 0.22048(16) 0.0303(4) Uani 1 1 d .
C10 C 0.43964(16) 0.7535(2) 0.25036(16) 0.0278(4) Uani 1 1 d .
C14 C 0.54249(15) 0.8312(2) 0.33344(16) 0.0290(4) Uani 1 1 d .
C15 C 0.57379(18) 0.7748(2) 0.45778(18) 0.0391(4) Uani 1 1 d .
H15A H 0.5306 0.6841 0.4899 0.047 Uiso 1 1 calc R
C16 C 0.66843(19) 0.8511(3) 0.53547(19) 0.0422(5) Uani 1 1 d .
H16A H 0.6898 0.8121 0.6205 0.051 Uiso 1 1 calc R
C17 C 0.73154(18) 0.9833(2) 0.48954(18) 0.0397(4) Uani 1 1 d .
H17A H 0.7960 1.0354 0.5428 0.048 Uiso 1 1 calc R
C4 C -0.09278(19) 0.5533(3) 0.3798(2) 0.0477(5) Uani 1 1 d .
H4A H -0.1501 0.6065 0.4363 0.057 Uiso 1 1 calc R
C5 C -0.02896(18) 0.6373(2) 0.2839(2) 0.0419(5) Uani 1 1 d .
H5A H -0.0425 0.7479 0.2756 0.050 Uiso 1 1 calc R
C18 C 0.7004(2) 1.0389(2) 0.3665(2) 0.0503(6) Uani 1 1 d .
H18A H 0.7439 1.1294 0.3345 0.060 Uiso 1 1 calc R
C19 C 0.6055(2) 0.9635(2) 0.28840(18) 0.0443(5) Uani 1 1 d .
H19A H 0.5840 1.0033 0.2036 0.053 Uiso 1 1 calc R
C11 C 0.58055(17) 0.5175(2) 0.18492(18) 0.0359(4) Uani 1 1 d .
H11A H 0.6253 0.5191 0.2732 0.043 Uiso 1 1 calc R
C13 C 0.5508(2) 0.3479(3) 0.1490(3) 0.0579(6) Uani 1 1 d .
H13A H 0.4915 0.3028 0.2123 0.087 Uiso 1 1 calc R
H13B H 0.6323 0.2870 0.1499 0.087 Uiso 1 1 calc R
H13C H 0.5093 0.3440 0.0614 0.087 Uiso 1 1 calc R
C12 C 0.6699(2) 0.5938(3) 0.0886(2) 0.0561(6) Uani 1 1 d .
H12A H 0.6852 0.7043 0.1133 0.084 Uiso 1 1 calc R
H12B H 0.6290 0.5894 0.0008 0.084 Uiso 1 1 calc R
H12C H 0.7536 0.5372 0.0892 0.084 Uiso 1 1 calc R
C8 C 0.1222(2) 0.5795(3) -0.03743(18) 0.0481(5) Uani 1 1 d .
H8A H 0.1679 0.6479 -0.0983 0.072 Uiso 1 1 calc R
H8B H 0.0309 0.5669 -0.0676 0.072 Uiso 1 1 calc R
H8C H 0.1649 0.4759 -0.0336 0.072 Uiso 1 1 calc R
B1 B 0.2349(2) 0.9592(3) 0.2583(3) 0.0418(5) Uani 1 1 d .
H13 H 0.174(2) 1.004(3) 0.170(2) 0.063 Uiso 1 1 d .
H14 H 0.303(2) 1.054(3) 0.258(2) 0.063 Uiso 1 1 d .
H15 H 0.163(2) 0.939(3) 0.318(2) 0.063 Uiso 1 1 d .

loop_
_atom_site_aniso_label
_atom_site_aniso_U_11
_atom_site_aniso_U_22
_atom_site_aniso_U_33
_atom_site_aniso_U_23
_atom_site_aniso_U_13
_atom_site_aniso_U_12
N1 0.0274(7) 0.0292(7) 0.0323(8) 0.0003(6) -0.0061(6) -0.0002(6)
N2 0.0321(8) 0.0271(8) 0.0370(8) -0.0020(6) -0.0069(6) -0.0009(7)
N3 0.0272(7) 0.0270(8) 0.0353(7) -0.0017(6) -0.0051(6) -0.0006(6)
C3 0.0394(11) 0.0575(14) 0.0380(11) -0.0035(10) 0.0007(9) -0.0150(10)
C2 0.0445(11) 0.0399(11) 0.0409(10) -0.0026(9) -0.0062(8) -0.0102(9)
C1 0.0341(10) 0.0391(11) 0.0350(10) -0.0064(8) -0.0024(8) -0.0032(8)
C6 0.0244(8) 0.0373(10) 0.0352(9) -0.0026(8) -0.0084(7) -0.0039(8)
C7 0.0271(9) 0.0393(11) 0.0405(10) 0.0051(8) -0.0093(7) -0.0018(8)
C9 0.0312(9) 0.0286(9) 0.0309(9) 0.0017(7) -0.0016(7) -0.0017(7)
C10 0.0298(9) 0.0235(8) 0.0297(8) -0.0010(7) -0.0037(7) -0.0013(7)
C14 0.0268(8) 0.0268(9) 0.0331(9) -0.0025(7) -0.0034(7) 0.0013(7)
C15 0.0390(10) 0.0414(11) 0.0367(10) 0.0044(8) -0.0036(8) -0.0101(9)
C16 0.0450(11) 0.0484(12) 0.0323(10) 0.0037(9) -0.0095(8) -0.0036(10)
C17 0.0353(10) 0.0401(11) 0.0429(10) -0.0072(9) -0.0137(8) -0.0053(9)
C4 0.0324(10) 0.0651(15) 0.0459(11) -0.0137(11) 0.0037(8) -0.0006(10)
C5 0.0324(10) 0.0416(11) 0.0514(12) -0.0069(10) -0.0056(9) 0.0033(8)
C18 0.0600(13) 0.0397(12) 0.0498(12) 0.0084(10) -0.0157(10) -0.0227(10)
C19 0.0591(12) 0.0359(11) 0.0365(10) 0.0071(9) -0.0165(9) -0.0142(10)
C11 0.0327(10) 0.0353(10) 0.0392(10) -0.0052(8) -0.0068(8) 0.0083(8)
C13 0.0563(14) 0.0328(11) 0.0852(17) -0.0020(12) 0.0085(12) 0.0107(10)
C12 0.0368(11) 0.0564(15) 0.0757(15) -0.0009(12) 0.0099(10) 0.0039(10)
C8 0.0410(11) 0.0676(15) 0.0350(10) 0.0034(10) -0.0109(8) -0.0135(10)
B1 0.0383(12) 0.0319(12) 0.0552(14) -0.0009(11) 0.0030(11) 0.0049(10)

loop_
_atom_type_symbol
_atom_type_description
_atom_type_scat_dispersion_real
_atom_type_scat_dispersion_imag
_atom_type_scat_source
C C 0.0033 0.0016 'International Tables Vol C Tables 4.2.6.8 and 6.1.1.4'
H H 0.0000 0.0000 'International Tables Vol C Tables 4.2.6.8 and 6.1.1.4'
N N 0.0061 0.0033 'International Tables Vol C Tables 4.2.6.8 and 6.1.1.4'
B B 0.0013 0.0007 'International Tables Vol C Tables 4.2.6.8 and 6.1.1.4'

loop_
_geom_angle_atom_site_label_1
_geom_angle_atom_site_label_2
_geom_angle_atom_site_label_3
_geom_angle
N2 N1 C9 115.19(13)
N2 N1 C7 118.14(13)
C9 N1 C7 126.31(15)
N3 N2 N1 103.06(12)
N2 N3 C10 112.57(13)
N2 N3 C11 119.70(13)
C10 N3 C11 127.51(14)
C4 C3 C2 120.5(2)
C4 C3 H3A 119.8
C2 C3 H3A 119.8
C3 C2 C1 119.7(2)
C3 C2 H2B 120.1
C1 C2 H2B 120.1
C2 C1 C6 121.03(19)
C2 C1 H1A 119.5
C6 C1 H1A 119.5
C1 C6 C5 118.33(18)
C1 C6 C7 121.53(17)
C5 C6 C7 120.12(17)
N1 C7 C6 108.90(14)
N1 C7 C8 110.66(15)
C6 C7 C8 114.00(16)
N1 C7 H7A 107.7
C6 C7 H7A 107.7
C8 C7 H7A 107.7
N1 C9 C10 101.95(14)
N1 C9 B1 127.04(16)
C10 C9 B1 131.01(16)
N3 C10 C9 107.23(14)
N3 C10 C14 123.11(15)
C9 C10 C14 129.63(16)
C19 C14 C15 119.37(16)
C19 C14 C10 119.88(15)
C15 C14 C10 120.73(15)
C14 C15 C16 120.02(17)
C14 C15 H15A 120.0
C16 C15 H15A 120.0
C17 C16 C15 120.32(17)
C17 C16 H16A 119.8
C15 C16 H16A 119.8
C18 C17 C16 119.56(17)
C18 C17 H17A 120.2
C16 C17 H17A 120.2
C3 C4 C5 119.9(2)
C3 C4 H4A 120.1
C5 C4 H4A 120.1
C6 C5 C4 120.56(19)
C6 C5 H5A 119.7
C4 C5 H5A 119.7
C17 C18 C19 120.43(18)
C17 C18 H18A 119.8
C19 C18 H18A 119.8
C14 C19 C18 120.30(17)
C14 C19 H19A 119.9
C18 C19 H19A 119.9
N3 C11 C13 110.37(15)
N3 C11 C12 109.52(15)
C13 C11 C12 111.61(18)
N3 C11 H11A 108.4
C13 C11 H11A 108.4
C12 C11 H11A 108.4
C11 C13 H13A 109.5
C11 C13 H13B 109.5
H13A C13 H13B 109.5
C11 C13 H13C 109.5
H13A C13 H13C 109.5
H13B C13 H13C 109.5
C11 C12 H12A 109.5
C11 C12 H12B 109.5
H12A C12 H12B 109.5
C11 C12 H12C 109.5
H12A C12 H12C 109.5
H12B C12 H12C 109.5
C7 C8 H8A 109.5
C7 C8 H8B 109.5
H8A C8 H8B 109.5
C7 C8 H8C 109.5
H8A C8 H8C 109.5
H8B C8 H8C 109.5
C9 B1 H13 110.3(12)
C9 B1 H14 107.4(12)
H13 B1 H14 94.9(17)
C9 B1 H15 112.8(14)
H13 B1 H15 98.6(16)
H14 B1 H15 129.5(19)

loop_
_geom_bond_atom_site_label_1
_geom_bond_atom_site_label_2
_geom_bond_distance
N1 N2 1.3340(19)
N1 C9 1.376(2)
N1 C7 1.493(2)
N2 N3 1.3226(19)
N3 C10 1.367(2)
N3 C11 1.492(2)
C3 C4 1.373(3)
C3 C2 1.376(3)
C3 H3A 0.9500
C2 C1 1.388(3)
C2 H2B 0.9500
C1 C6 1.387(3)
C1 H1A 0.9500
C6 C5 1.394(3)
C6 C7 1.523(3)
C7 C8 1.523(3)
C7 H7A 1.0000
C9 C10 1.390(2)
C9 B1 1.604(3)
C10 C14 1.484(2)
C14 C19 1.378(2)
C14 C15 1.387(2)
C15 C16 1.391(2)
C15 H15A 0.9500
C16 C17 1.382(3)
C16 H16A 0.9500
C17 C18 1.372(3)
C17 H17A 0.9500
C4 C5 1.392(3)
C4 H4A 0.9500
C5 H5A 0.9500
C18 C19 1.392(3)
C18 H18A 0.9500
C19 H19A 0.9500
C11 C13 1.509(3)
C11 C12 1.512(3)
C11 H11A 1.0000
C13 H13A 0.9800
C13 H13B 0.9800
C13 H13C 0.9800
C12 H12A 0.9800
C12 H12B 0.9800
C12 H12C 0.9800
C8 H8A 0.9800
C8 H8B 0.9800
C8 H8C 0.9800
B1 H13 1.14(2)
B1 H14 1.07(2)
B1 H15 0.99(2)

loop_
_geom_torsion_atom_site_label_1
_geom_torsion_atom_site_label_2
_geom_torsion_atom_site_label_3
_geom_torsion_atom_site_label_4
_geom_torsion
C9 N1 N2 N3 0.70(18)
C7 N1 N2 N3 -172.79(14)
N1 N2 N3 C10 -0.32(18)
N1 N2 N3 C11 -175.28(14)
C4 C3 C2 C1 0.8(3)
C3 C2 C1 C6 -0.3(3)
C2 C1 C6 C5 -0.1(3)
C2 C1 C6 C7 178.10(16)
N2 N1 C7 C6 83.44(18)
C9 N1 C7 C6 -89.3(2)
N2 N1 C7 C8 -42.6(2)
C9 N1 C7 C8 144.69(17)
C1 C6 C7 N1 -76.3(2)
C5 C6 C7 N1 101.85(18)
C1 C6 C7 C8 47.8(2)
C5 C6 C7 C8 -134.05(18)
N2 N1 C9 C10 -0.78(19)
C7 N1 C9 C10 172.10(16)
N2 N1 C9 B1 178.34(17)
C7 N1 C9 B1 -8.8(3)
N2 N3 C10 C9 -0.14(19)
C11 N3 C10 C9 174.34(16)
N2 N3 C10 C14 177.91(15)
C11 N3 C10 C14 -7.6(3)
N1 C9 C10 N3 0.51(17)
B1 C9 C10 N3 -178.55(19)
N1 C9 C10 C14 -177.37(16)
B1 C9 C10 C14 3.6(3)
N3 C10 C14 C19 108.4(2)
C9 C10 C14 C19 -74.0(2)
N3 C10 C14 C15 -73.3(2)
C9 C10 C14 C15 104.2(2)
C19 C14 C15 C16 -0.3(3)
C10 C14 C15 C16 -178.61(17)
C14 C15 C16 C17 0.1(3)
C15 C16 C17 C18 -0.1(3)
C2 C3 C4 C5 -0.8(3)
C1 C6 C5 C4 0.1(3)
C7 C6 C5 C4 -178.18(16)
C3 C4 C5 C6 0.4(3)
C16 C17 C18 C19 0.3(3)
C15 C14 C19 C18 0.6(3)
C10 C14 C19 C18 178.85(19)
C17 C18 C19 C14 -0.6(3)
N2 N3 C11 C13 -23.4(2)
C10 N3 C11 C13 162.45(18)
N2 N3 C11 C12 99.83(19)
C10 N3 C11 C12 -74.3(2)
